data_7042704
loop_
_publ_author_name
'Cetin, Muhammet Mustafa'
'Hodson, Roman T.'
'Hart, C. Robin'
'Cordes, David Bradford'
'Findlater, Michael'
'Casadonte, Dominick J.'
'Cozzolino, Anthony Frank'
'Mayer, Michael Frederick'

_publ_section_title
;
 Synthesis, structural characterization, photophysical properties, DFT and
 TDDFT calculations, and photoredox catalysis studies of
 2,9-di(aryl)-1,10-phenanthroline copper (I) complexes
;
_journal_name_full 'Dalton Trans.'
_journal_paper_doi 10.1039/C7DT00400A
_journal_year 2017
_chemical_absolute_configuration unk
_chemical_formula_moiety ' 	C26 H20 N2 O2, 2(H2 O)'
_chemical_formula_sum 'C26 H24 N2 O4'
_chemical_formula_weight 428.47
_chemical_name_systematic
; 
 ? 
;
_space_group_crystal_system hexagonal
_space_group_IT_number 169
_space_group_name_Hall 'P 61'
_space_group_name_H-M_alt 'P 61'
_symmetry_space_group_name_Hall 'P 61'
_symmetry_space_group_name_H-M 'P 61'
_atom_sites_solution_hydrogens geom
_atom_sites_solution_primary direct
_atom_sites_solution_secondary difmap
_audit_creation_method SHELXL-2013
_audit_update_record
;
2014-02-12 deposited with the CCDC.
2017-04-12 downloaded from the CCDC.
;
_cell_angle_alpha 90
_cell_angle_beta 90
_cell_angle_gamma 120
_cell_formula_units_Z 6
_cell_length_a 17.6523(18)
_cell_length_b 17.6523(18)
_cell_length_c 12.1223(13)
_cell_measurement_reflns_used 3857
_cell_measurement_temperature 173(2)
_cell_measurement_theta_max 27.4
_cell_measurement_theta_min 2.1
_cell_volume 3271.3(6)
_computing_cell_refinement 'CrystalClear-SM Expert 2.0 (Rigaku, 2010)'
_computing_data_collection 'CrystalClear-SM Expert 2.0 (Rigaku, 2010)'
_computing_data_reduction 'CrystalClear-SM Expert 2.0 (Rigaku, 2010)'
_computing_molecular_graphics 'Bruker SHELXTL'
_computing_publication_material 'Bruker SHELXTL'
_computing_structure_refinement 'SHELXL-2013 (Sheldrick, 2013)'
_computing_structure_solution 'SHELXS-97 (Sheldrick, 2008)'
_diffrn_ambient_temperature 173(2)
_diffrn_detector_area_resol_mean 13.6612
_diffrn_measured_fraction_theta_full 0.999
_diffrn_measured_fraction_theta_max 1.000
_diffrn_measurement_device_type 'Rigaku SCX-Mini CCD'
_diffrn_measurement_method '\w scans'
_diffrn_radiation_type MoK\a
_diffrn_radiation_wavelength 0.71075
_diffrn_reflns_av_R_equivalents 0.1313
_diffrn_reflns_av_unetI/netI 0.0842
_diffrn_reflns_Laue_measured_fraction_full 0.999
_diffrn_reflns_Laue_measured_fraction_max 1.000
_diffrn_reflns_limit_h_max 22
_diffrn_reflns_limit_h_min -22
_diffrn_reflns_limit_k_max 22
_diffrn_reflns_limit_k_min -22
_diffrn_reflns_limit_l_max 15
_diffrn_reflns_limit_l_min -15
_diffrn_reflns_number 34388
_diffrn_reflns_point_group_measured_fraction_full 0.999
_diffrn_reflns_point_group_measured_fraction_max 1.000
_diffrn_reflns_theta_full 25.000
_diffrn_reflns_theta_max 27.493
_diffrn_reflns_theta_min 2.144
_exptl_absorpt_coefficient_mu 0.089
_exptl_absorpt_correction_T_max 0.9903
_exptl_absorpt_correction_T_min 0.9765
_exptl_absorpt_correction_type multi-scan
_exptl_absorpt_process_details 'Jacobson, R. (1998) Private communication'
_exptl_crystal_colour Colorless
_exptl_crystal_density_diffrn 1.305
_exptl_crystal_density_method 'not measured'
_exptl_crystal_description Chip
_exptl_crystal_F_000 1356
_exptl_crystal_size_max 0.270
_exptl_crystal_size_mid 0.130
_exptl_crystal_size_min 0.110
_refine_diff_density_max 0.608
_refine_diff_density_min -0.210
_refine_diff_density_rms 0.050
_refine_ls_abs_structure_details
; 
  The calculated value of the Flack parameter, and its ESD were found to be
 meaningless.  They have been removed.
;
_refine_ls_extinction_method none
_refine_ls_goodness_of_fit_ref 1.047
_refine_ls_hydrogen_treatment constr
_refine_ls_matrix_type full
_refine_ls_number_parameters 271
_refine_ls_number_reflns 5011
_refine_ls_number_restraints 1
_refine_ls_restrained_S_all 1.046
_refine_ls_R_factor_all 0.1375
_refine_ls_R_factor_gt 0.0809
_refine_ls_shift/su_max 0.002
_refine_ls_shift/su_mean 0.000
_refine_ls_structure_factor_coef Fsqd
_refine_ls_weighting_details 'w=1/[\s^2^(Fo^2^)+(0.0777P)^2^+1.3035P] where P=(Fo^2^+2Fc^2^)/3'
_refine_ls_weighting_scheme calc
_refine_ls_wR_factor_gt 0.1659
_refine_ls_wR_factor_ref 0.1941
_reflns_Friedel_coverage 0.910
_reflns_Friedel_fraction_full 1.000
_reflns_Friedel_fraction_max 1.000
_reflns_number_gt 3022
_reflns_number_total 5011
_reflns_threshold_expression 'I > 2\s(I)'
_cod_data_source_file c7dt00400a2.cif
_cod_data_source_block 1a
_cod_original_cell_volume 3271.3(8)
_cod_database_code 7042704
_shelx_space_group_comment
; 
The symmetry employed for this shelxl refinement is uniquely defined 
by the following loop, which should always be used as a source of 
symmetry information in preference to the above space-group names. 
They are only intended as comments. 
;
_shelx_estimated_absorpt_t_min 0.976
_shelx_estimated_absorpt_t_max 0.990
_shelxl_version_number 2013-3

loop_
_space_group_symop_operation_xyz
'x, y, z'
'x-y, x, z+1/6'
'-y, x-y, z+1/3'
'-x, -y, z+1/2'
'-x+y, -x, z+2/3'
'y, -x+y, z+5/6'

loop_
_atom_site_label
_atom_site_type_symbol
_atom_site_fract_x
_atom_site_fract_y
_atom_site_fract_z
_atom_site_U_iso_or_equiv
_atom_site_adp_type
_atom_site_occupancy
_atom_site_site_symmetry_order
_atom_site_calc_flag
_atom_site_refinement_flags_posn
_atom_site_refinement_flags_adp
O1 O 0.2573(3) 0.2476(3) 0.7292(4) 0.0635(13) Uani 1 1 d . .
O2 O 0.8132(3) 0.4460(3) 0.2598(3) 0.0513(11) Uani 1 1 d . .
N1 N 0.2991(3) 0.3536(3) 0.2235(4) 0.0416(12) Uani 1 1 d . .
N2 N 0.4503(3) 0.4092(3) 0.1024(4) 0.0394(12) Uani 1 1 d . .
C1 C 0.2289(4) 0.3346(4) 0.2865(5) 0.0414(14) Uani 1 1 d . .
C2 C 0.1584(4) 0.3424(4) 0.2455(6) 0.0491(16) Uani 1 1 d . .
H2B H 0.1109 0.3315 0.2925 0.059 Uiso 1 1 calc R U
C3 C 0.1585(4) 0.3657(4) 0.1382(6) 0.0547(18) Uani 1 1 d . .
H3A H 0.1102 0.3692 0.1100 0.066 Uiso 1 1 calc R U
C4 C 0.2303(4) 0.3846(4) 0.0689(5) 0.0448(14) Uani 1 1 d . .
C5 C 0.2353(4) 0.4113(4) -0.0435(6) 0.0509(16) Uani 1 1 d . .
H5A H 0.1870 0.4125 -0.0763 0.061 Uiso 1 1 calc R U
C6 C 0.3086(4) 0.4348(4) -0.1036(6) 0.0535(16) Uani 1 1 d . .
H6A H 0.3100 0.4512 -0.1786 0.064 Uiso 1 1 calc R U
C7 C 0.3829(4) 0.4358(4) -0.0585(5) 0.0433(14) Uani 1 1 d . .
C8 C 0.4618(5) 0.4649(4) -0.1173(5) 0.0521(17) Uani 1 1 d . .
H8A H 0.4663 0.4836 -0.1918 0.063 Uiso 1 1 calc R U
C9 C 0.5317(4) 0.4662(4) -0.0664(5) 0.0484(15) Uani 1 1 d . .
H9A H 0.5851 0.4863 -0.1053 0.058 Uiso 1 1 calc R U
C10 C 0.5242(4) 0.4373(4) 0.0449(4) 0.0364(13) Uani 1 1 d . .
C11 C 0.3802(4) 0.4084(4) 0.0511(5) 0.0363(13) Uani 1 1 d . .
C12 C 0.3011(4) 0.3806(4) 0.1172(5) 0.0395(13) Uani 1 1 d . .
C13 C 0.2321(4) 0.3075(4) 0.4028(5) 0.0419(14) Uani 1 1 d . .
C14 C 0.1618(4) 0.2774(4) 0.4738(6) 0.0524(17) Uani 1 1 d . .
H14A H 0.1086 0.2720 0.4475 0.063 Uiso 1 1 calc R U
C15 C 0.1661(4) 0.2549(4) 0.5823(5) 0.0504(16) Uani 1 1 d . .
H15A H 0.1157 0.2317 0.6281 0.061 Uiso 1 1 calc R U
C16 C 0.2441(4) 0.2663(4) 0.6232(5) 0.0484(15) Uani 1 1 d . .
C17 C 0.3161(4) 0.2965(4) 0.5532(5) 0.0479(16) Uani 1 1 d . .
H17A H 0.3696 0.3032 0.5807 0.058 Uiso 1 1 calc R U
C18 C 0.3110(4) 0.3166(4) 0.4455(5) 0.0492(16) Uani 1 1 d . .
H18A H 0.3607 0.3369 0.3989 0.059 Uiso 1 1 calc R U
C19 C 0.1835(5) 0.2130(5) 0.8025(6) 0.075(2) Uani 1 1 d . .
H19A H 0.2009 0.2029 0.8753 0.112 Uiso 1 1 calc R U
H19B H 0.1365 0.1576 0.7730 0.112 Uiso 1 1 calc R U
H19C H 0.1627 0.2549 0.8092 0.112 Uiso 1 1 calc R U
C20 C 0.5994(4) 0.4378(3) 0.1028(5) 0.0366(13) Uani 1 1 d . .
C21 C 0.6855(4) 0.4960(4) 0.0713(5) 0.0417(14) Uani 1 1 d . .
H21A H 0.6961 0.5356 0.0124 0.050 Uiso 1 1 calc R U
C22 C 0.7553(4) 0.4972(4) 0.1234(5) 0.0424(14) Uani 1 1 d . .
H22A H 0.8134 0.5375 0.1009 0.051 Uiso 1 1 calc R U
C23 C 0.7404(4) 0.4385(4) 0.2101(5) 0.0435(15) Uani 1 1 d . .
C24 C 0.6551(4) 0.3794(4) 0.2426(5) 0.0464(16) Uani 1 1 d . .
H24A H 0.6442 0.3394 0.3011 0.056 Uiso 1 1 calc R U
C25 C 0.5847(4) 0.3799(4) 0.1871(5) 0.0430(14) Uani 1 1 d . .
H25A H 0.5263 0.3394 0.2084 0.052 Uiso 1 1 calc R U
C26 C 0.7989(5) 0.3916(5) 0.3549(6) 0.062(2) Uani 1 1 d . .
H26A H 0.8553 0.4018 0.3832 0.092 Uiso 1 1 calc R U
H26B H 0.7627 0.3300 0.3340 0.092 Uiso 1 1 calc R U
H26C H 0.7689 0.4059 0.4123 0.092 Uiso 1 1 calc R U

loop_
_atom_site_aniso_label
_atom_site_aniso_U_11
_atom_site_aniso_U_22
_atom_site_aniso_U_33
_atom_site_aniso_U_23
_atom_site_aniso_U_13
_atom_site_aniso_U_12
O1 0.073(3) 0.078(3) 0.050(3) 0.008(3) 0.017(3) 0.046(3)
O2 0.041(2) 0.064(3) 0.052(3) 0.008(2) 0.000(2) 0.029(2)
N1 0.042(3) 0.043(3) 0.045(3) -0.004(2) 0.001(2) 0.025(2)
N2 0.043(3) 0.033(2) 0.046(3) 0.004(2) 0.003(2) 0.022(2)
C1 0.035(3) 0.037(3) 0.057(4) -0.002(3) -0.002(3) 0.021(3)
C2 0.037(3) 0.058(4) 0.057(4) 0.003(3) 0.000(3) 0.027(3)
C3 0.040(4) 0.061(4) 0.075(5) -0.004(4) -0.012(3) 0.034(3)
C4 0.042(3) 0.047(4) 0.050(4) 0.000(3) -0.006(3) 0.026(3)
C5 0.047(4) 0.058(4) 0.055(4) -0.002(3) -0.008(3) 0.032(3)
C6 0.061(4) 0.061(4) 0.047(4) 0.006(3) -0.005(3) 0.037(4)
C7 0.047(4) 0.037(3) 0.046(4) -0.001(3) -0.002(3) 0.021(3)
C8 0.065(4) 0.050(4) 0.042(4) 0.004(3) 0.001(3) 0.029(3)
C9 0.043(3) 0.054(4) 0.043(4) -0.002(3) 0.002(3) 0.021(3)
C10 0.038(3) 0.038(3) 0.035(3) 0.000(3) 0.002(3) 0.020(3)
C11 0.039(3) 0.038(3) 0.035(3) -0.001(3) -0.001(3) 0.022(3)
C12 0.043(3) 0.039(3) 0.042(3) -0.003(3) -0.005(3) 0.025(3)
C13 0.033(3) 0.042(3) 0.052(4) -0.006(3) 0.005(3) 0.019(3)
C14 0.039(3) 0.049(4) 0.060(4) -0.007(3) 0.002(3) 0.014(3)
C15 0.043(4) 0.049(4) 0.045(4) 0.001(3) 0.011(3) 0.013(3)
C16 0.060(4) 0.051(4) 0.045(4) -0.006(3) -0.001(3) 0.036(3)
C17 0.052(4) 0.057(4) 0.047(4) 0.008(3) 0.002(3) 0.037(3)
C18 0.050(4) 0.054(4) 0.053(4) -0.001(3) 0.007(3) 0.033(3)
C19 0.079(6) 0.074(5) 0.052(4) 0.010(4) 0.016(4) 0.025(5)
C20 0.041(3) 0.034(3) 0.036(3) 0.003(3) 0.004(3) 0.019(3)
C21 0.043(3) 0.043(3) 0.041(3) 0.001(3) 0.003(3) 0.023(3)
C22 0.039(3) 0.043(3) 0.044(3) 0.003(3) 0.006(3) 0.020(3)
C23 0.040(3) 0.048(4) 0.046(4) 0.002(3) -0.003(3) 0.024(3)
C24 0.044(4) 0.053(4) 0.039(4) 0.007(3) 0.003(3) 0.022(3)
C25 0.039(3) 0.044(3) 0.042(3) 0.002(3) -0.005(3) 0.018(3)
C26 0.065(5) 0.080(5) 0.055(5) -0.004(4) -0.004(4) 0.047(4)

loop_
_atom_type_symbol
_atom_type_description
_atom_type_scat_dispersion_real
_atom_type_scat_dispersion_imag
_atom_type_scat_source
C C 0.0033 0.0016 'International Tables Vol C Tables 4.2.6.8 and 6.1.1.4'
H H 0.0000 0.0000 'International Tables Vol C Tables 4.2.6.8 and 6.1.1.4'
N N 0.0061 0.0033 'International Tables Vol C Tables 4.2.6.8 and 6.1.1.4'
O O 0.0106 0.0060 'International Tables Vol C Tables 4.2.6.8 and 6.1.1.4'

loop_
_geom_angle_atom_site_label_1
_geom_angle_atom_site_label_2
_geom_angle_atom_site_label_3
_geom_angle
C16 O1 C19 117.0(6)
C23 O2 C26 116.5(5)
C1 N1 C12 118.8(5)
C10 N2 C11 118.3(5)
N1 C1 C2 121.5(6)
N1 C1 C13 115.8(5)
C2 C1 C13 122.6(6)
C3 C2 C1 119.8(6)
C3 C2 H2B 120.1
C1 C2 H2B 120.1
C2 C3 C4 120.3(6)
C2 C3 H3A 119.8
C4 C3 H3A 119.8
C3 C4 C12 116.9(6)
C3 C4 C5 123.0(6)
C12 C4 C5 120.0(6)
C6 C5 C4 120.4(6)
C6 C5 H5A 119.8
C4 C5 H5A 119.8
C5 C6 C7 122.2(6)
C5 C6 H6A 118.9
C7 C6 H6A 118.9
C11 C7 C8 117.4(5)
C11 C7 C6 119.3(6)
C8 C7 C6 123.3(6)
C9 C8 C7 119.6(6)
C9 C8 H8A 120.2
C7 C8 H8A 120.2
C8 C9 C10 120.0(6)
C8 C9 H9A 120.0
C10 C9 H9A 120.0
N2 C10 C9 121.6(5)
N2 C10 C20 117.1(5)
C9 C10 C20 121.3(5)
N2 C11 C7 123.1(5)
N2 C11 C12 117.2(5)
C7 C11 C12 119.6(5)
N1 C12 C4 122.5(5)
N1 C12 C11 119.1(5)
C4 C12 C11 118.4(5)
C14 C13 C18 117.4(6)
C14 C13 C1 122.6(5)
C18 C13 C1 119.9(5)
C13 C14 C15 122.3(6)
C13 C14 H14A 118.9
C15 C14 H14A 118.9
C16 C15 C14 119.5(6)
C16 C15 H15A 120.2
C14 C15 H15A 120.2
O1 C16 C15 125.2(6)
O1 C16 C17 115.4(6)
C15 C16 C17 119.3(6)
C18 C17 C16 121.0(6)
C18 C17 H17A 119.5
C16 C17 H17A 119.5
C17 C18 C13 120.5(6)
C17 C18 H18A 119.8
C13 C18 H18A 119.8
O1 C19 H19A 109.5
O1 C19 H19B 109.5
H19A C19 H19B 109.5
O1 C19 H19C 109.5
H19A C19 H19C 109.5
H19B C19 H19C 109.5
C25 C20 C21 118.8(5)
C25 C20 C10 120.5(5)
C21 C20 C10 120.8(5)
C22 C21 C20 121.5(6)
C22 C21 H21A 119.2
C20 C21 H21A 119.2
C21 C22 C23 119.7(6)
C21 C22 H22A 120.1
C23 C22 H22A 120.1
O2 C23 C24 124.1(5)
O2 C23 C22 116.0(5)
C24 C23 C22 119.8(5)
C23 C24 C25 119.0(5)
C23 C24 H24A 120.5
C25 C24 H24A 120.5
C20 C25 C24 121.2(6)
C20 C25 H25A 119.4
C24 C25 H25A 119.4
O2 C26 H26A 109.5
O2 C26 H26B 109.5
H26A C26 H26B 109.5
O2 C26 H26C 109.5
H26A C26 H26C 109.5
H26B C26 H26C 109.5

loop_
_geom_bond_atom_site_label_1
_geom_bond_atom_site_label_2
_geom_bond_distance
O1 C16 1.375(7)
O1 C19 1.437(9)
O2 C23 1.363(7)
O2 C26 1.440(8)
N1 C1 1.348(7)
N1 C12 1.368(8)
N2 C10 1.338(7)
N2 C11 1.378(7)
C1 C2 1.409(8)
C1 C13 1.498(8)
C2 C3 1.364(9)
C2 H2B 0.9500
C3 C4 1.413(9)
C3 H3A 0.9500
C4 C12 1.414(8)
C4 C5 1.430(9)
C5 C6 1.356(9)
C5 H5A 0.9500
C6 C7 1.414(8)
C6 H6A 0.9500
C7 C11 1.407(8)
C7 C8 1.413(9)
C8 C9 1.370(9)
C8 H8A 0.9500
C9 C10 1.425(8)
C9 H9A 0.9500
C10 C20 1.497(8)
C11 C12 1.465(8)
C13 C14 1.381(8)
C13 C18 1.417(8)
C14 C15 1.387(10)
C14 H14A 0.9500
C15 C16 1.380(9)
C15 H15A 0.9500
C16 C17 1.394(9)
C17 C18 1.368(8)
C17 H17A 0.9500
C18 H18A 0.9500
C19 H19A 0.9800
C19 H19B 0.9800
C19 H19C 0.9800
C20 C25 1.375(8)
C20 C21 1.397(8)
C21 C22 1.376(8)
C21 H21A 0.9500
C22 C23 1.405(8)
C22 H22A 0.9500
C23 C24 1.393(8)
C24 C25 1.417(8)
C24 H24A 0.9500
C25 H25A 0.9500
C26 H26A 0.9800
C26 H26B 0.9800
C26 H26C 0.9800

loop_
_geom_torsion_atom_site_label_1
_geom_torsion_atom_site_label_2
_geom_torsion_atom_site_label_3
_geom_torsion_atom_site_label_4
_geom_torsion
C12 N1 C1 C2 -0.4(8)
C12 N1 C1 C13 -178.7(5)
N1 C1 C2 C3 3.2(9)
C13 C1 C2 C3 -178.7(6)
C1 C2 C3 C4 -2.0(10)
C2 C3 C4 C12 -1.8(9)
C2 C3 C4 C5 -178.6(6)
C3 C4 C5 C6 175.0(6)
C12 C4 C5 C6 -1.6(9)
C4 C5 C6 C7 -1.2(10)
C5 C6 C7 C11 2.5(10)
C5 C6 C7 C8 -176.2(6)
C11 C7 C8 C9 -0.6(9)
C6 C7 C8 C9 178.1(6)
C7 C8 C9 C10 0.7(9)
C11 N2 C10 C9 0.3(8)
C11 N2 C10 C20 179.8(5)
C8 C9 C10 N2 -0.5(9)
C8 C9 C10 C20 180.0(6)
C10 N2 C11 C7 -0.2(8)
C10 N2 C11 C12 -177.7(5)
C8 C7 C11 N2 0.3(8)
C6 C7 C11 N2 -178.4(5)
C8 C7 C11 C12 177.8(5)
C6 C7 C11 C12 -0.9(8)
C1 N1 C12 C4 -3.6(8)
C1 N1 C12 C11 174.9(5)
C3 C4 C12 N1 4.7(9)
C5 C4 C12 N1 -178.5(5)
C3 C4 C12 C11 -173.8(5)
C5 C4 C12 C11 3.0(8)
N2 C11 C12 N1 -2.7(8)
C7 C11 C12 N1 179.7(5)
N2 C11 C12 C4 175.9(5)
C7 C11 C12 C4 -1.7(8)
N1 C1 C13 C14 -173.2(6)
C2 C1 C13 C14 8.6(9)
N1 C1 C13 C18 10.2(8)
C2 C1 C13 C18 -168.0(6)
C18 C13 C14 C15 -1.4(9)
C1 C13 C14 C15 -178.1(6)
C13 C14 C15 C16 3.0(10)
C19 O1 C16 C15 0.3(9)
C19 O1 C16 C17 -177.7(6)
C14 C15 C16 O1 179.2(6)
C14 C15 C16 C17 -2.9(10)
O1 C16 C17 C18 179.4(6)
C15 C16 C17 C18 1.3(10)
C16 C17 C18 C13 0.3(10)
C14 C13 C18 C17 -0.3(9)
C1 C13 C18 C17 176.5(6)
N2 C10 C20 C25 27.7(8)
C9 C10 C20 C25 -152.8(6)
N2 C10 C20 C21 -153.4(5)
C9 C10 C20 C21 26.1(8)
C25 C20 C21 C22 -0.9(8)
C10 C20 C21 C22 -179.8(5)
C20 C21 C22 C23 0.4(9)
C26 O2 C23 C24 -3.1(9)
C26 O2 C23 C22 174.7(5)
C21 C22 C23 O2 -177.8(5)
C21 C22 C23 C24 0.1(9)
O2 C23 C24 C25 177.7(6)
C22 C23 C24 C25 0.0(9)
C21 C20 C25 C24 1.0(9)
C10 C20 C25 C24 179.9(5)
C23 C24 C25 C20 -0.5(9)
